data_7250977
loop_
_publ_author_name
'Phan, Vo Quang Huy'
'Watson, Brandon T.'
'Noonikara-Poyil, Anurag'
'Duran, Katrina'
'Patterson, Monika R.'
'Dias, H. V. Rasika'

_publ_section_title
;
 Multinuclear copper(i) and silver(i) pyrazolates decorated with adamantyl
 substituents
;
_journal_issue 43
_journal_name_full CrystEngComm
_journal_page_first 6987
_journal_page_last 6999
_journal_paper_doi 10.1039/D5CE00912J
_journal_volume 27
_journal_year 2025
_chemical_formula_moiety 'C48 H69 Ag3 N6'
_chemical_formula_sum 'C48 H69 Ag3 N6'
_chemical_formula_weight 1053.70
_space_group_crystal_system monoclinic
_space_group_IT_number 14
_space_group_name_Hall '-P 2ybc'
_space_group_name_H-M_alt 'P 1 21/c 1'
_atom_sites_solution_hydrogens geom
_atom_sites_solution_primary dual
_audit_creation_date 2024-07-26
_audit_creation_method
;
Olex2 1.5
(compiled 2024.02.16 svn.r378c4104 for OlexSys, GUI svn.r6928)
;
_audit_update_record
;
2025-07-25 deposited with the CCDC.	2025-10-08 downloaded from the CCDC.
;
_cell_angle_alpha 90
_cell_angle_beta 95.890(2)
_cell_angle_gamma 90
_cell_formula_units_Z 4
_cell_length_a 14.9738(17)
_cell_length_b 12.7162(15)
_cell_length_c 23.893(3)
_cell_measurement_reflns_used 9531
_cell_measurement_temperature 99.98
_cell_measurement_theta_max 30.25
_cell_measurement_theta_min 2.30
_cell_volume 4525.4(9)
_computing_cell_refinement 'SAINT V8.40A (Bruker, 2019)'
_computing_data_collection 'APEX3 Ver. 2016.5-0 (Bruker-AXS, 2016)'
_computing_data_reduction 'SAINT V8.40A (Bruker, 2019)'
_computing_molecular_graphics 'Olex2 1.5 (Dolomanov et al., 2009)'
_computing_publication_material 'Olex2 1.5 (Dolomanov et al., 2009)'
_computing_structure_refinement 'SHELXL 2019/3 (Sheldrick, 2015)'
_computing_structure_solution 'SHELXT 2014/5 (Sheldrick, 2014)'
_diffrn_ambient_temperature 99.98
_diffrn_detector 'Bruker APEX2 area detector'
_diffrn_detector_area_resol_mean 7.9
_diffrn_detector_type 'CCD area detector'
_diffrn_measured_fraction_theta_full 1.000
_diffrn_measured_fraction_theta_max 0.969
_diffrn_measurement_device 'three-circle diffractometer'
_diffrn_measurement_device_type 'Bruker APEX-II CCD'
_diffrn_measurement_method '\f and \w scans'
_diffrn_radiation_detector 'PHOTON II 7 CPAD'
_diffrn_radiation_monochromator 'mirror optics'
_diffrn_radiation_probe x-ray
_diffrn_radiation_type 'Mo K\a'
_diffrn_radiation_wavelength 0.71073
_diffrn_radiation_xray_symbol K-L~3~
_diffrn_reflns_av_R_equivalents 0.0344
_diffrn_reflns_av_unetI/netI 0.0322
_diffrn_reflns_Laue_measured_fraction_full 1.000
_diffrn_reflns_Laue_measured_fraction_max 0.969
_diffrn_reflns_limit_h_max 21
_diffrn_reflns_limit_h_min -21
_diffrn_reflns_limit_k_max 17
_diffrn_reflns_limit_k_min -17
_diffrn_reflns_limit_l_max 33
_diffrn_reflns_limit_l_min -33
_diffrn_reflns_number 51816
_diffrn_reflns_point_group_measured_fraction_full 1.000
_diffrn_reflns_point_group_measured_fraction_max 0.969
_diffrn_reflns_theta_full 25.242
_diffrn_reflns_theta_max 30.525
_diffrn_reflns_theta_min 1.367
_diffrn_source 'microfocus sealed X-ray tube'
_diffrn_source_current 30.0
_diffrn_source_power 1.5
_diffrn_source_type 'Incoatec I\ms'
_diffrn_source_voltage 50.0
_diffrn_standards_number 0
_exptl_absorpt_coefficient_mu 1.325
_exptl_absorpt_correction_T_max 0.7461
_exptl_absorpt_correction_T_min 0.6542
_exptl_absorpt_correction_type multi-scan
_exptl_absorpt_process_details
;
SADABS-2016/2 (Bruker,2016/2) was used for absorption correction.
wR2(int) was 0.1005 before and 0.0468 after correction.
The Ratio of minimum to maximum transmission is 0.8768.
The \l/2 correction factor is Not present.
;
_exptl_crystal_colour colourless
_exptl_crystal_colour_primary colourless
_exptl_crystal_density_diffrn 1.547
_exptl_crystal_density_method 'not measured'
_exptl_crystal_description blocks
_exptl_crystal_F_000 2160
_exptl_crystal_size_max 0.29
_exptl_crystal_size_mid 0.1
_exptl_crystal_size_min 0.1
_refine_diff_density_max 1.927
_refine_diff_density_min -0.582
_refine_diff_density_rms 0.100
_refine_ls_extinction_method none
_refine_ls_goodness_of_fit_ref 1.033
_refine_ls_hydrogen_treatment constr
_refine_ls_matrix_type full
_refine_ls_number_parameters 550
_refine_ls_number_reflns 13405
_refine_ls_number_restraints 13
_refine_ls_restrained_S_all 1.036
_refine_ls_R_factor_all 0.0405
_refine_ls_R_factor_gt 0.0310
_refine_ls_shift/su_max 0.002
_refine_ls_shift/su_mean 0.000
_refine_ls_structure_factor_coef Fsqd
_refine_ls_weighting_details 'w=1/[\s^2^(Fo^2^)+(0.0352P)^2^+3.7458P] where P=(Fo^2^+2Fc^2^)/3'
_refine_ls_weighting_scheme calc
_refine_ls_wR_factor_gt 0.0725
_refine_ls_wR_factor_ref 0.0773
_reflns_Friedel_coverage 0.000
_reflns_number_gt 11244
_reflns_number_total 13405
_reflns_threshold_expression 'I > 2\s(I)'
_cod_data_source_file d5ce00912j2.cif
_cod_data_source_block dia14_0m_a
_cod_depositor_comments 'Adding full bibliography for 7250974--7250981.cif.'
_cod_database_code 7250977
_shelx_shelxl_version_number 2019/3
_shelx_space_group_comment
;
The symmetry employed for this shelxl refinement is uniquely defined
by the following loop, which should always be used as a source of
symmetry information in preference to the above space-group names.
They are only intended as comments.
;
_shelx_estimated_absorpt_t_max 0.879
_shelx_estimated_absorpt_t_min 0.700
_olex2_refinement_description
;
1. Fixed Uiso
 At 1.2 times of:
  All C(H) groups, All C(H,H) groups
 At 1.5 times of:
  All C(H,H,H) groups
2. Restrained distances
 C30-C19 \\sim C30A-C19
 with sigma of 0.005
 C31-C30 \\sim C32-C30 \\sim C32A-C30A \\sim C30A-C31A
 with sigma of 0.005
3. Rigid bond restraints
 C30, C30A
 with sigma for 1-2 distances of 0.002 and sigma for 1-3 distances of 0.002
4. Uiso/Uaniso restraints and constraints
C30 \\sim C30A: within 1.7A with sigma of 0.005 and sigma for terminal atoms of
0.005 within 1.7A
5. Others
 Sof(C30)=Sof(H30)=Sof(C31)=Sof(H31A)=Sof(H31B)=Sof(H31C)=Sof(C32)=Sof(H32A)=
 Sof(H32B)=Sof(H32C)=1-FVAR(1)
 Sof(C30A)=Sof(H30A)=Sof(C31A)=Sof(H31D)=Sof(H31E)=Sof(H31F)=Sof(C32A)=
 Sof(H32D)=Sof(H32E)=Sof(H32F)=FVAR(1)
6.a Ternary CH refined with riding coordinates:
 C6(H6), C8(H8), C11(H11), C14(H14), C22(H22), C24(H24), C27(H27), C38(H38),
 C40(H40), C43(H43), C46(H46), C30(H30), C30A(H30A)
6.b Secondary CH2 refined with riding coordinates:
 C5(H5A,H5B), C7(H7A,H7B), C9(H9A,H9B), C10(H10A,H10B), C12(H12A,H12B),
 C13(H13A,H13B), C21(H21A,H21B), C23(H23A,H23B), C25(H25A,H25B), C26(H26A,H26B),
  C28(H28A,H28B), C29(H29A,H29B), C37(H37A,H37B), C39(H39A,H39B), C41(H41A,
 H41B), C42(H42A,H42B), C44(H44A,H44B), C45(H45A,H45B)
6.c Aromatic/amide H refined with riding coordinates:
 C2(H2), C18(H18), C34(H34)
6.d Idealised Me refined as rotating group:
 C15(H15A,H15B,H15C), C16(H16A,H16B,H16C), C47(H47A,H47B,H47C), C48(H48A,H48B,
 H48C), C31(H31A,H31B,H31C), C32(H32A,H32B,H32C), C31A(H31D,H31E,H31F),
 C32A(H32D,H32E,H32F)
;
_olex2_submission_special_instructions 'No special instructions were received'

loop_
_space_group_symop_operation_xyz
'x, y, z'
'-x, y+1/2, -z+1/2'
'-x, -y, -z'
'x, -y-1/2, z-1/2'

loop_
_atom_site_label
_atom_site_type_symbol
_atom_site_fract_x
_atom_site_fract_y
_atom_site_fract_z
_atom_site_U_iso_or_equiv
_atom_site_adp_type
_atom_site_occupancy
_atom_site_site_symmetry_order
_atom_site_calc_flag
_atom_site_refinement_flags_posn
_atom_site_refinement_flags_adp
_atom_site_refinement_flags_occupancy
_atom_site_disorder_assembly
_atom_site_disorder_group
Ag1 Ag 0.18147(2) 0.47494(2) 0.73687(2) 0.01872(4) Uani 1 1 d . . . . .
Ag2 Ag 0.20858(2) 0.48577(2) 0.59537(2) 0.01951(4) Uani 1 1 d . . . . .
Ag3 Ag 0.34571(2) 0.32709(2) 0.68309(2) 0.02027(4) Uani 1 1 d . . . . .
N1 N 0.09320(12) 0.56237(15) 0.68345(8) 0.0200(4) Uani 1 1 d . . . . .
N2 N 0.11504(12) 0.57971(15) 0.62970(8) 0.0209(4) Uani 1 1 d . . . . .
N3 N 0.30595(13) 0.39296(15) 0.56396(8) 0.0233(4) Uani 1 1 d . . . . .
N4 N 0.33883(14) 0.30955(16) 0.59660(9) 0.0271(4) Uani 1 1 d . . . . .
N5 N 0.35145(12) 0.35289(14) 0.76898(8) 0.0199(4) Uani 1 1 d . . . . .
N6 N 0.27823(12) 0.39832(14) 0.78998(8) 0.0195(4) Uani 1 1 d . . . . .
C1 C 0.02939(14) 0.63326(17) 0.69403(9) 0.0199(4) Uani 1 1 d . . . . .
C2 C 0.01057(16) 0.69676(19) 0.64655(10) 0.0245(5) Uani 1 1 d . . . . .
H2 H -0.031251 0.753051 0.641967 0.029 Uiso 1 1 calc R U . . .
C3 C 0.06591(16) 0.66030(18) 0.60736(10) 0.0236(5) Uani 1 1 d . . . . .
C4 C -0.01160(14) 0.63502(18) 0.74939(9) 0.0203(4) Uani 1 1 d . . . . .
C5 C -0.09332(16) 0.7097(2) 0.74457(10) 0.0266(5) Uani 1 1 d . . . . .
H5A H -0.073850 0.781610 0.735645 0.032 Uiso 1 1 calc R U . . .
H5B H -0.137792 0.685938 0.713623 0.032 Uiso 1 1 calc R U . . .
C6 C -0.13684(18) 0.7111(2) 0.80001(11) 0.0348(6) Uani 1 1 d . . . . .
H6 H -0.189776 0.759437 0.795978 0.042 Uiso 1 1 calc R U . . .
C7 C -0.0694(2) 0.7508(2) 0.84741(12) 0.0378(6) Uani 1 1 d . . . . .
H7A H -0.097666 0.753253 0.883060 0.045 Uiso 1 1 calc R U . . .
H7B H -0.049652 0.822764 0.838745 0.045 Uiso 1 1 calc R U . . .
C8 C 0.01190(17) 0.6763(2) 0.85370(10) 0.0300(5) Uani 1 1 d . . . . .
H8 H 0.056424 0.701809 0.884801 0.036 Uiso 1 1 calc R U . . .
C9 C 0.05576(16) 0.6751(2) 0.79803(10) 0.0253(5) Uani 1 1 d . . . . .
H9A H 0.109223 0.628893 0.801990 0.030 Uiso 1 1 calc R U . . .
H9B H 0.075651 0.747036 0.789368 0.030 Uiso 1 1 calc R U . . .
C10 C -0.04323(16) 0.52430(19) 0.76465(10) 0.0253(5) Uani 1 1 d . . . . .
H10A H -0.086835 0.497702 0.733960 0.030 Uiso 1 1 calc R U . . .
H10B H 0.008806 0.475871 0.768497 0.030 Uiso 1 1 calc R U . . .
C11 C -0.08737(18) 0.5259(2) 0.81996(12) 0.0327(6) Uani 1 1 d . . . . .
H11 H -0.107524 0.453424 0.828972 0.039 Uiso 1 1 calc R U . . .
C12 C -0.01943(18) 0.5660(2) 0.86749(11) 0.0333(6) Uani 1 1 d . . . . .
H12A H -0.047536 0.567386 0.903227 0.040 Uiso 1 1 calc R U . . .
H12B H 0.032773 0.517846 0.872294 0.040 Uiso 1 1 calc R U . . .
C13 C -0.16843(18) 0.6006(3) 0.81344(12) 0.0387(7) Uani 1 1 d . . . . .
H13A H -0.212760 0.575567 0.782740 0.046 Uiso 1 1 calc R U . . .
H13B H -0.197810 0.601821 0.848717 0.046 Uiso 1 1 calc R U . . .
C14 C 0.07553(17) 0.6973(2) 0.54850(10) 0.0283(5) Uani 1 1 d . . . . .
H14 H 0.127968 0.659673 0.535115 0.034 Uiso 1 1 calc R U . . .
C15 C 0.0951(3) 0.8154(3) 0.54683(14) 0.0552(9) Uani 1 1 d . . . . .
H15A H 0.045296 0.854444 0.560558 0.083 Uiso 1 1 calc R U . . .
H15B H 0.101909 0.836644 0.508066 0.083 Uiso 1 1 calc R U . . .
H15C H 0.150673 0.830764 0.570804 0.083 Uiso 1 1 calc R U . . .
C16 C -0.0063(2) 0.6712(3) 0.50828(13) 0.0513(9) Uani 1 1 d . . . . .
H16A H -0.017739 0.595344 0.509213 0.077 Uiso 1 1 calc R U . . .
H16B H 0.004330 0.692061 0.470044 0.077 Uiso 1 1 calc R U . . .
H16C H -0.058519 0.709200 0.519556 0.077 Uiso 1 1 calc R U . . .
C17 C 0.33695(15) 0.38498(19) 0.51300(10) 0.0247(5) Uani 1 1 d . . . . .
C18 C 0.39059(19) 0.2955(2) 0.51272(11) 0.0365(7) Uani 1 1 d . . . . .
H18 H 0.421435 0.270511 0.482539 0.044 Uiso 1 1 calc R U . . .
C19 C 0.3897(2) 0.2504(2) 0.56532(11) 0.0369(7) Uani 1 1 d D . . . .
C20 C 0.31438(16) 0.46458(19) 0.46725(10) 0.0231(5) Uani 1 1 d . . . . .
C21 C 0.21482(18) 0.4588(2) 0.44460(12) 0.0357(6) Uani 1 1 d . . . . .
H21A H 0.177254 0.473322 0.475480 0.043 Uiso 1 1 calc R U . . .
H21B H 0.200520 0.387025 0.430291 0.043 Uiso 1 1 calc R U . . .
C22 C 0.1931(2) 0.5390(3) 0.39697(14) 0.0448(8) Uani 1 1 d . . . . .
H22 H 0.128119 0.533927 0.382623 0.054 Uiso 1 1 calc R U . . .
C23 C 0.2136(3) 0.6489(3) 0.41912(14) 0.0546(10) Uani 1 1 d . . . . .
H23A H 0.199527 0.700713 0.388561 0.066 Uiso 1 1 calc R U . . .
H23B H 0.175652 0.664904 0.449627 0.066 Uiso 1 1 calc R U . . .
C24 C 0.3114(3) 0.6574(2) 0.44130(13) 0.0529(10) Uani 1 1 d . . . . .
H24 H 0.323978 0.730001 0.456225 0.063 Uiso 1 1 calc R U . . .
C25 C 0.3336(2) 0.5771(2) 0.48877(11) 0.0386(7) Uani 1 1 d . . . . .
H25A H 0.296983 0.592250 0.520059 0.046 Uiso 1 1 calc R U . . .
H25B H 0.397673 0.583437 0.503355 0.046 Uiso 1 1 calc R U . . .
C26 C 0.3714(2) 0.4455(3) 0.41778(11) 0.0391(7) Uani 1 1 d . . . . .
H26A H 0.435919 0.450221 0.431519 0.047 Uiso 1 1 calc R U . . .
H26B H 0.359537 0.373870 0.402535 0.047 Uiso 1 1 calc R U . . .
C27 C 0.3491(2) 0.5263(2) 0.37115(11) 0.0366(6) Uani 1 1 d . . . . .
H27 H 0.386789 0.512291 0.339729 0.044 Uiso 1 1 calc R U . . .
C28 C 0.2505(2) 0.5160(2) 0.34935(12) 0.0394(7) Uani 1 1 d . . . . .
H28A H 0.238135 0.443853 0.334933 0.047 Uiso 1 1 calc R U . . .
H28B H 0.235517 0.566026 0.318056 0.047 Uiso 1 1 calc R U . . .
C29 C 0.3688(2) 0.6361(3) 0.39392(12) 0.0470(8) Uani 1 1 d . . . . .
H29A H 0.433114 0.642168 0.407976 0.056 Uiso 1 1 calc R U . . .
H29B H 0.355370 0.688502 0.363566 0.056 Uiso 1 1 calc R U . . .
C33 C 0.41159(14) 0.32834(16) 0.81317(10) 0.0187(4) Uani 1 1 d . . . . .
C34 C 0.37736(15) 0.35813(18) 0.86274(10) 0.0236(5) Uani 1 1 d . . . . .
H34 H 0.405452 0.350606 0.900018 0.028 Uiso 1 1 calc R U . . .
C35 C 0.29294(15) 0.40147(18) 0.84624(10) 0.0218(4) Uani 1 1 d . . . . .
C36 C 0.50000(14) 0.27558(16) 0.80534(9) 0.0190(4) Uani 1 1 d . . . . .
C37 C 0.55801(15) 0.34437(18) 0.76984(10) 0.0220(4) Uani 1 1 d . . . . .
H37A H 0.525034 0.357576 0.732434 0.026 Uiso 1 1 calc R U . . .
H37B H 0.569941 0.413027 0.788674 0.026 Uiso 1 1 calc R U . . .
C38 C 0.64747(15) 0.2892(2) 0.76256(10) 0.0251(5) Uani 1 1 d . . . . .
H38 H 0.683989 0.334311 0.739251 0.030 Uiso 1 1 calc R U . . .
C39 C 0.62889(17) 0.1834(2) 0.73332(11) 0.0293(5) Uani 1 1 d . . . . .
H39A H 0.596540 0.194927 0.695564 0.035 Uiso 1 1 calc R U . . .
H39B H 0.686448 0.147940 0.728441 0.035 Uiso 1 1 calc R U . . .
C40 C 0.57283(16) 0.11380(18) 0.76783(11) 0.0266(5) Uani 1 1 d . . . . .
H40 H 0.561145 0.044825 0.748344 0.032 Uiso 1 1 calc R U . . .
C41 C 0.48327(15) 0.16890(17) 0.77494(11) 0.0241(5) Uani 1 1 d . . . . .
H41A H 0.446284 0.123397 0.797031 0.029 Uiso 1 1 calc R U . . .
H41B H 0.449842 0.180603 0.737522 0.029 Uiso 1 1 calc R U . . .
C42 C 0.55343(15) 0.25587(18) 0.86303(10) 0.0221(4) Uani 1 1 d . . . . .
H42A H 0.565023 0.323690 0.882791 0.027 Uiso 1 1 calc R U . . .
H42B H 0.517655 0.211189 0.886300 0.027 Uiso 1 1 calc R U . . .
C43 C 0.64300(15) 0.20145(18) 0.85575(10) 0.0234(5) Uani 1 1 d . . . . .
H43 H 0.676632 0.189057 0.893531 0.028 Uiso 1 1 calc R U . . .
C44 C 0.69927(15) 0.2709(2) 0.82039(10) 0.0258(5) Uani 1 1 d . . . . .
H44A H 0.711900 0.339126 0.839575 0.031 Uiso 1 1 calc R U . . .
H44B H 0.757256 0.236122 0.815930 0.031 Uiso 1 1 calc R U . . .
C45 C 0.62374(17) 0.09579(19) 0.82599(11) 0.0280(5) Uani 1 1 d . . . . .
H45A H 0.680971 0.058980 0.821912 0.034 Uiso 1 1 calc R U . . .
H45B H 0.587446 0.050949 0.848863 0.034 Uiso 1 1 calc R U . . .
C46 C 0.22365(16) 0.44663(19) 0.88064(11) 0.0257(5) Uani 1 1 d . . . . .
H46 H 0.167602 0.457518 0.854735 0.031 Uiso 1 1 calc R U . . .
C47 C 0.2519(2) 0.5534(2) 0.90515(13) 0.0383(6) Uani 1 1 d . . . . .
H47A H 0.303218 0.544607 0.933678 0.057 Uiso 1 1 calc R U . . .
H47B H 0.201716 0.584931 0.922483 0.057 Uiso 1 1 calc R U . . .
H47C H 0.268882 0.599381 0.875093 0.057 Uiso 1 1 calc R U . . .
C48 C 0.20093(19) 0.3708(2) 0.92641(13) 0.0358(6) Uani 1 1 d . . . . .
H48A H 0.180312 0.303963 0.909270 0.054 Uiso 1 1 calc R U . . .
H48B H 0.153360 0.401117 0.946656 0.054 Uiso 1 1 calc R U . . .
H48C H 0.254502 0.358659 0.952769 0.054 Uiso 1 1 calc R U . . .
C30 C 0.4090(4) 0.1383(4) 0.5899(3) 0.0312(17) Uani 0.412(7) 1 d D U P A 1
H30 H 0.408912 0.143242 0.631681 0.037 Uiso 0.412(7) 1 calc R U P A 1
C31 C 0.3477(5) 0.0470(5) 0.5697(3) 0.041(2) Uani 0.412(7) 1 d D . P A 1
H31A H 0.286103 0.062317 0.577732 0.061 Uiso 0.412(7) 1 calc R U P A 1
H31B H 0.368528 -0.017523 0.589389 0.061 Uiso 0.412(7) 1 calc R U P A 1
H31C H 0.349021 0.037448 0.529122 0.061 Uiso 0.412(7) 1 calc R U P A 1
C32 C 0.5034(4) 0.1091(6) 0.5779(5) 0.040(2) Uani 0.412(7) 1 d D . P A 1
H32A H 0.506229 0.106263 0.537102 0.059 Uiso 0.412(7) 1 calc R U P A 1
H32B H 0.519157 0.040155 0.594355 0.059 Uiso 0.412(7) 1 calc R U P A 1
H32C H 0.545822 0.162026 0.594387 0.059 Uiso 0.412(7) 1 calc R U P A 1
C30A C 0.4487(3) 0.1589(3) 0.58762(18) 0.0252(10) Uani 0.588(7) 1 d D U P A 2
H30A H 0.492842 0.184155 0.619009 0.030 Uiso 0.588(7) 1 calc R U P A 2
C31A C 0.3843(3) 0.0822(4) 0.6105(2) 0.0389(14) Uani 0.588(7) 1 d D . P A 2
H31D H 0.351236 0.117688 0.638406 0.058 Uiso 0.588(7) 1 calc R U P A 2
H31E H 0.418073 0.022912 0.628358 0.058 Uiso 0.588(7) 1 calc R U P A 2
H31F H 0.341880 0.056146 0.579671 0.058 Uiso 0.588(7) 1 calc R U P A 2
C32A C 0.4987(4) 0.1098(5) 0.5422(3) 0.0388(13) Uani 0.588(7) 1 d D . P A 2
H32D H 0.455756 0.088206 0.510615 0.058 Uiso 0.588(7) 1 calc R U P A 2
H32E H 0.532147 0.048186 0.557537 0.058 Uiso 0.588(7) 1 calc R U P A 2
H32F H 0.540710 0.161237 0.529145 0.058 Uiso 0.588(7) 1 calc R U P A 2

loop_
_atom_site_aniso_label
_atom_site_aniso_U_11
_atom_site_aniso_U_22
_atom_site_aniso_U_33
_atom_site_aniso_U_23
_atom_site_aniso_U_13
_atom_site_aniso_U_12
Ag1 0.01407(7) 0.01700(8) 0.02496(9) 0.00444(6) 0.00141(6) 0.00318(5)
Ag2 0.01803(8) 0.01769(8) 0.02329(9) -0.00043(6) 0.00439(6) 0.00317(6)
Ag3 0.01983(8) 0.01725(8) 0.02305(9) -0.00238(6) -0.00104(6) 0.00292(6)
N1 0.0191(9) 0.0216(9) 0.0196(9) 0.0047(7) 0.0029(7) 0.0004(7)
N2 0.0177(9) 0.0224(9) 0.0234(9) 0.0038(7) 0.0049(7) 0.0043(7)
N3 0.0247(10) 0.0199(9) 0.0249(10) -0.0037(7) 0.0002(8) 0.0052(7)
N4 0.0327(11) 0.0223(10) 0.0248(10) -0.0064(8) -0.0050(8) 0.0093(8)
N5 0.0175(8) 0.0168(8) 0.0256(10) 0.0004(7) 0.0029(7) 0.0023(7)
N6 0.0158(8) 0.0166(8) 0.0260(10) 0.0009(7) 0.0018(7) 0.0035(7)
C1 0.0172(10) 0.0197(10) 0.0233(11) 0.0023(8) 0.0036(8) 0.0026(8)
C2 0.0237(11) 0.0258(11) 0.0247(11) 0.0058(9) 0.0063(9) 0.0115(9)
C3 0.0223(11) 0.0236(11) 0.0253(12) 0.0060(9) 0.0050(9) 0.0060(9)
C4 0.0160(10) 0.0233(10) 0.0219(10) 0.0036(8) 0.0032(8) 0.0066(8)
C5 0.0224(11) 0.0334(13) 0.0247(12) 0.0050(10) 0.0053(9) 0.0140(10)
C6 0.0269(12) 0.0478(16) 0.0314(13) 0.0084(12) 0.0107(10) 0.0227(12)
C7 0.0442(16) 0.0432(16) 0.0276(13) -0.0006(11) 0.0115(11) 0.0200(13)
C8 0.0291(12) 0.0399(14) 0.0210(12) -0.0016(10) 0.0026(9) 0.0109(11)
C9 0.0221(11) 0.0291(12) 0.0249(12) 0.0007(9) 0.0030(9) 0.0048(9)
C10 0.0228(11) 0.0262(12) 0.0276(12) 0.0050(9) 0.0063(9) 0.0028(9)
C11 0.0286(13) 0.0396(15) 0.0321(14) 0.0100(11) 0.0130(11) 0.0043(11)
C12 0.0297(13) 0.0473(16) 0.0248(12) 0.0116(11) 0.0116(10) 0.0150(11)
C13 0.0238(12) 0.0609(19) 0.0336(14) 0.0098(13) 0.0133(11) 0.0100(12)
C14 0.0276(12) 0.0328(13) 0.0262(12) 0.0080(10) 0.0100(9) 0.0099(10)
C15 0.087(3) 0.0440(18) 0.0366(17) 0.0122(14) 0.0180(17) -0.0173(18)
C16 0.053(2) 0.075(2) 0.0260(15) 0.0080(15) 0.0043(13) -0.0179(17)
C17 0.0215(11) 0.0257(11) 0.0265(12) -0.0102(9) 0.0001(9) 0.0032(9)
C18 0.0385(14) 0.0447(16) 0.0247(13) -0.0153(11) -0.0049(11) 0.0222(12)
C19 0.0462(16) 0.0351(14) 0.0264(13) -0.0132(11) -0.0106(11) 0.0232(12)
C20 0.0212(11) 0.0251(11) 0.0234(11) -0.0069(9) 0.0042(9) -0.0016(9)
C21 0.0251(12) 0.0427(15) 0.0383(15) 0.0138(12) -0.0008(11) -0.0048(11)
C22 0.0270(14) 0.061(2) 0.0464(18) 0.0252(15) 0.0016(12) -0.0020(13)
C23 0.082(3) 0.0485(19) 0.0385(17) 0.0182(14) 0.0325(17) 0.0271(18)
C24 0.105(3) 0.0283(14) 0.0277(15) -0.0048(11) 0.0159(17) -0.0148(17)
C25 0.0627(19) 0.0293(13) 0.0242(13) -0.0079(10) 0.0068(12) -0.0156(13)
C26 0.0379(15) 0.0542(18) 0.0264(13) -0.0072(12) 0.0095(11) 0.0131(13)
C27 0.0400(15) 0.0502(17) 0.0211(12) -0.0048(11) 0.0107(11) 0.0014(13)
C28 0.0470(17) 0.0402(15) 0.0289(14) 0.0018(11) -0.0058(12) -0.0138(13)
C29 0.0553(19) 0.056(2) 0.0297(15) 0.0010(13) 0.0054(13) -0.0293(16)
C33 0.0168(9) 0.0141(9) 0.0246(11) 0.0015(8) -0.0006(8) 0.0022(7)
C34 0.0214(11) 0.0247(11) 0.0240(11) 0.0006(9) -0.0004(9) 0.0065(9)
C35 0.0206(10) 0.0185(10) 0.0262(11) 0.0014(8) 0.0026(8) 0.0030(8)
C36 0.0162(9) 0.0160(9) 0.0242(11) 0.0012(8) -0.0004(8) 0.0041(7)
C37 0.0216(10) 0.0202(10) 0.0234(11) 0.0036(8) -0.0009(8) 0.0029(8)
C38 0.0208(11) 0.0283(12) 0.0265(12) 0.0053(9) 0.0040(9) 0.0026(9)
C39 0.0258(12) 0.0349(13) 0.0274(12) -0.0029(10) 0.0036(10) 0.0121(10)
C40 0.0253(11) 0.0189(10) 0.0347(13) -0.0055(9) -0.0006(10) 0.0079(9)
C41 0.0206(11) 0.0181(10) 0.0327(13) -0.0006(9) -0.0014(9) 0.0039(8)
C42 0.0203(10) 0.0228(11) 0.0230(11) 0.0031(9) 0.0009(8) 0.0053(8)
C43 0.0198(10) 0.0251(11) 0.0248(11) 0.0046(9) -0.0008(8) 0.0075(9)
C44 0.0167(10) 0.0293(12) 0.0308(12) 0.0006(10) -0.0002(9) 0.0036(9)
C45 0.0245(11) 0.0238(11) 0.0354(13) 0.0032(10) 0.0023(10) 0.0101(9)
C46 0.0203(11) 0.0272(12) 0.0300(12) 0.0028(10) 0.0042(9) 0.0075(9)
C47 0.0418(16) 0.0272(13) 0.0489(17) -0.0072(12) 0.0190(13) 0.0020(11)
C48 0.0307(13) 0.0341(14) 0.0446(16) 0.0064(12) 0.0140(12) 0.0029(11)
C30 0.021(3) 0.043(4) 0.027(3) -0.015(3) -0.006(3) 0.024(3)
C31 0.044(4) 0.026(3) 0.053(5) 0.010(3) 0.007(4) 0.005(3)
C32 0.032(4) 0.026(3) 0.059(6) -0.007(4) -0.005(4) 0.008(3)
C30A 0.013(2) 0.031(2) 0.030(2) -0.0061(16) -0.0035(19) 0.0099(19)
C31A 0.041(3) 0.027(2) 0.051(3) 0.006(2) 0.012(2) 0.004(2)
C32A 0.041(3) 0.034(3) 0.043(3) 0.003(2) 0.013(2) 0.020(2)

loop_
_atom_type_symbol
_atom_type_description
_atom_type_scat_dispersion_real
_atom_type_scat_dispersion_imag
_atom_type_scat_source
C C 0.0033 0.0016 'International Tables Vol C Tables 4.2.6.8 and 6.1.1.4'
H H 0.0000 0.0000 'International Tables Vol C Tables 4.2.6.8 and 6.1.1.4'
Ag Ag -0.8971 1.1015 'International Tables Vol C Tables 4.2.6.8 and 6.1.1.4'
N N 0.0061 0.0033 'International Tables Vol C Tables 4.2.6.8 and 6.1.1.4'

loop_
_geom_angle_atom_site_label_1
_geom_angle_atom_site_label_2
_geom_angle_atom_site_label_3
_geom_angle
_geom_angle_site_symmetry_1
_geom_angle_site_symmetry_3
_geom_angle_publ_flag
N1 Ag1 N6 174.79(7) . . ?
N2 Ag2 N3 177.60(8) . . ?
N4 Ag3 N5 177.03(8) . . ?
N2 N1 Ag1 117.71(14) . . ?
C1 N1 Ag1 131.38(15) . . ?
C1 N1 N2 107.89(17) . . ?
N1 N2 Ag2 120.81(14) . . ?
C3 N2 Ag2 130.44(16) . . ?
C3 N2 N1 108.73(18) . . ?
N4 N3 Ag2 117.18(15) . . ?
C17 N3 Ag2 133.47(16) . . ?
C17 N3 N4 108.45(19) . . ?
N3 N4 Ag3 117.42(14) . . ?
C19 N4 Ag3 129.75(17) . . ?
C19 N4 N3 107.7(2) . . ?
N6 N5 Ag3 118.25(14) . . ?
C33 N5 Ag3 133.92(15) . . ?
C33 N5 N6 107.66(18) . . ?
N5 N6 Ag1 120.47(14) . . ?
C35 N6 Ag1 129.32(15) . . ?
C35 N6 N5 108.82(17) . . ?
N1 C1 C2 108.7(2) . . ?
N1 C1 C4 121.95(19) . . ?
C2 C1 C4 129.4(2) . . ?
C1 C2 H2 127.2 . . ?
C3 C2 C1 105.62(19) . . ?
C3 C2 H2 127.2 . . ?
N2 C3 C2 109.1(2) . . ?
N2 C3 C14 120.7(2) . . ?
C2 C3 C14 130.2(2) . . ?
C1 C4 C5 109.47(18) . . ?
C1 C4 C9 111.72(18) . . ?
C1 C4 C10 110.80(19) . . ?
C5 C4 C9 107.72(19) . . ?
C10 C4 C5 108.60(19) . . ?
C10 C4 C9 108.44(19) . . ?
C4 C5 H5A 109.6 . . ?
C4 C5 H5B 109.6 . . ?
H5A C5 H5B 108.1 . . ?
C6 C5 C4 110.26(19) . . ?
C6 C5 H5A 109.6 . . ?
C6 C5 H5B 109.6 . . ?
C5 C6 H6 109.0 . . ?
C7 C6 C5 109.7(2) . . ?
C7 C6 H6 109.0 . . ?
C7 C6 C13 110.2(2) . . ?
C13 C6 C5 109.8(2) . . ?
C13 C6 H6 109.0 . . ?
C6 C7 H7A 109.9 . . ?
C6 C7 H7B 109.9 . . ?
C6 C7 C8 109.0(2) . . ?
H7A C7 H7B 108.3 . . ?
C8 C7 H7A 109.9 . . ?
C8 C7 H7B 109.9 . . ?
C7 C8 H8 109.5 . . ?
C7 C8 C9 108.9(2) . . ?
C9 C8 H8 109.5 . . ?
C12 C8 C7 109.3(2) . . ?
C12 C8 H8 109.5 . . ?
C12 C8 C9 110.2(2) . . ?
C4 C9 H9A 109.6 . . ?
C4 C9 H9B 109.6 . . ?
C8 C9 C4 110.4(2) . . ?
C8 C9 H9A 109.6 . . ?
C8 C9 H9B 109.6 . . ?
H9A C9 H9B 108.1 . . ?
C4 C10 H10A 109.4 . . ?
C4 C10 H10B 109.4 . . ?
H10A C10 H10B 108.0 . . ?
C11 C10 C4 111.2(2) . . ?
C11 C10 H10A 109.4 . . ?
C11 C10 H10B 109.4 . . ?
C10 C11 H11 109.8 . . ?
C12 C11 C10 109.3(2) . . ?
C12 C11 H11 109.8 . . ?
C12 C11 C13 109.1(2) . . ?
C13 C11 C10 109.0(2) . . ?
C13 C11 H11 109.8 . . ?
C8 C12 C11 109.9(2) . . ?
C8 C12 H12A 109.7 . . ?
C8 C12 H12B 109.7 . . ?
C11 C12 H12A 109.7 . . ?
C11 C12 H12B 109.7 . . ?
H12A C12 H12B 108.2 . . ?
C6 C13 C11 109.4(2) . . ?
C6 C13 H13A 109.8 . . ?
C6 C13 H13B 109.8 . . ?
C11 C13 H13A 109.8 . . ?
C11 C13 H13B 109.8 . . ?
H13A C13 H13B 108.2 . . ?
C3 C14 H14 107.6 . . ?
C3 C14 C15 111.6(2) . . ?
C3 C14 C16 112.1(2) . . ?
C15 C14 H14 107.6 . . ?
C16 C14 H14 107.6 . . ?
C16 C14 C15 110.1(3) . . ?
C14 C15 H15A 109.5 . . ?
C14 C15 H15B 109.5 . . ?
C14 C15 H15C 109.5 . . ?
H15A C15 H15B 109.5 . . ?
H15A C15 H15C 109.5 . . ?
H15B C15 H15C 109.5 . . ?
C14 C16 H16A 109.5 . . ?
C14 C16 H16B 109.5 . . ?
C14 C16 H16C 109.5 . . ?
H16A C16 H16B 109.5 . . ?
H16A C16 H16C 109.5 . . ?
H16B C16 H16C 109.5 . . ?
N3 C17 C18 108.5(2) . . ?
N3 C17 C20 122.2(2) . . ?
C18 C17 C20 129.3(2) . . ?
C17 C18 H18 127.0 . . ?
C19 C18 C17 106.0(2) . . ?
C19 C18 H18 127.0 . . ?
N4 C19 C18 109.3(2) . . ?
N4 C19 C30 113.2(3) . . ?
N4 C19 C30A 124.9(3) . . ?
C18 C19 C30 134.7(3) . . ?
C18 C19 C30A 125.1(3) . . ?
C17 C20 C21 111.2(2) . . ?
C17 C20 C25 111.3(2) . . ?
C17 C20 C26 110.5(2) . . ?
C21 C20 C25 107.7(2) . . ?
C21 C20 C26 108.4(2) . . ?
C25 C20 C26 107.6(2) . . ?
C20 C21 H21A 109.5 . . ?
C20 C21 H21B 109.5 . . ?
C20 C21 C22 110.7(2) . . ?
H21A C21 H21B 108.1 . . ?
C22 C21 H21A 109.5 . . ?
C22 C21 H21B 109.5 . . ?
C21 C22 H22 109.6 . . ?
C23 C22 C21 109.5(3) . . ?
C23 C22 H22 109.6 . . ?
C23 C22 C28 109.2(2) . . ?
C28 C22 C21 109.4(3) . . ?
C28 C22 H22 109.6 . . ?
C22 C23 H23A 109.6 . . ?
C22 C23 H23B 109.6 . . ?
H23A C23 H23B 108.2 . . ?
C24 C23 C22 110.1(3) . . ?
C24 C23 H23A 109.6 . . ?
C24 C23 H23B 109.6 . . ?
C23 C24 H24 109.4 . . ?
C23 C24 C25 109.8(3) . . ?
C23 C24 C29 109.2(3) . . ?
C25 C24 H24 109.4 . . ?
C29 C24 H24 109.4 . . ?
C29 C24 C25 109.7(3) . . ?
C20 C25 H25A 109.5 . . ?
C20 C25 H25B 109.5 . . ?
C24 C25 C20 110.7(2) . . ?
C24 C25 H25A 109.5 . . ?
C24 C25 H25B 109.5 . . ?
H25A C25 H25B 108.1 . . ?
C20 C26 H26A 109.5 . . ?
C20 C26 H26B 109.5 . . ?
H26A C26 H26B 108.1 . . ?
C27 C26 C20 110.8(2) . . ?
C27 C26 H26A 109.5 . . ?
C27 C26 H26B 109.5 . . ?
C26 C27 H27 109.3 . . ?
C28 C27 C26 108.8(2) . . ?
C28 C27 H27 109.3 . . ?
C29 C27 C26 109.8(2) . . ?
C29 C27 H27 109.3 . . ?
C29 C27 C28 110.4(3) . . ?
C22 C28 H28A 109.8 . . ?
C22 C28 H28B 109.8 . . ?
C27 C28 C22 109.3(2) . . ?
C27 C28 H28A 109.8 . . ?
C27 C28 H28B 109.8 . . ?
H28A C28 H28B 108.3 . . ?
C24 C29 C27 109.2(2) . . ?
C24 C29 H29A 109.8 . . ?
C24 C29 H29B 109.8 . . ?
C27 C29 H29A 109.8 . . ?
C27 C29 H29B 109.8 . . ?
H29A C29 H29B 108.3 . . ?
N5 C33 C34 109.15(19) . . ?
N5 C33 C36 121.8(2) . . ?
C34 C33 C36 129.0(2) . . ?
C33 C34 H34 127.2 . . ?
C33 C34 C35 105.6(2) . . ?
C35 C34 H34 127.2 . . ?
N6 C35 C34 108.8(2) . . ?
N6 C35 C46 120.57(19) . . ?
C34 C35 C46 130.7(2) . . ?
C33 C36 C37 111.40(17) . . ?
C33 C36 C41 110.21(18) . . ?
C33 C36 C42 110.00(19) . . ?
C37 C36 C41 108.15(19) . . ?
C42 C36 C37 108.25(18) . . ?
C42 C36 C41 108.75(18) . . ?
C36 C37 H37A 109.6 . . ?
C36 C37 H37B 109.6 . . ?
H37A C37 H37B 108.1 . . ?
C38 C37 C36 110.44(18) . . ?
C38 C37 H37A 109.6 . . ?
C38 C37 H37B 109.6 . . ?
C37 C38 H38 109.5 . . ?
C39 C38 C37 109.47(19) . . ?
C39 C38 H38 109.5 . . ?
C39 C38 C44 109.3(2) . . ?
C44 C38 C37 109.50(19) . . ?
C44 C38 H38 109.5 . . ?
C38 C39 H39A 109.6 . . ?
C38 C39 H39B 109.6 . . ?
H39A C39 H39B 108.1 . . ?
C40 C39 C38 110.5(2) . . ?
C40 C39 H39A 109.6 . . ?
C40 C39 H39B 109.6 . . ?
C39 C40 H40 109.8 . . ?
C39 C40 C41 109.34(19) . . ?
C39 C40 C45 109.2(2) . . ?
C41 C40 H40 109.8 . . ?
C45 C40 H40 109.8 . . ?
C45 C40 C41 109.0(2) . . ?
C36 C41 H41A 109.5 . . ?
C36 C41 H41B 109.5 . . ?
C40 C41 C36 110.51(18) . . ?
C40 C41 H41A 109.5 . . ?
C40 C41 H41B 109.5 . . ?
H41A C41 H41B 108.1 . . ?
C36 C42 H42A 109.5 . . ?
C36 C42 H42B 109.5 . . ?
H42A C42 H42B 108.1 . . ?
C43 C42 C36 110.57(19) . . ?
C43 C42 H42A 109.5 . . ?
C43 C42 H42B 109.5 . . ?
C42 C43 H43 109.5 . . ?
C44 C43 C42 109.79(19) . . ?
C44 C43 H43 109.5 . . ?
C44 C43 C45 109.7(2) . . ?
C45 C43 C42 108.82(19) . . ?
C45 C43 H43 109.5 . . ?
C38 C44 C43 109.19(19) . . ?
C38 C44 H44A 109.8 . . ?
C38 C44 H44B 109.8 . . ?
C43 C44 H44A 109.8 . . ?
C43 C44 H44B 109.8 . . ?
H44A C44 H44B 108.3 . . ?
C40 C45 C43 109.99(19) . . ?
C40 C45 H45A 109.7 . . ?
C40 C45 H45B 109.7 . . ?
C43 C45 H45A 109.7 . . ?
C43 C45 H45B 109.7 . . ?
H45A C45 H45B 108.2 . . ?
C35 C46 H46 107.3 . . ?
C35 C46 C47 111.8(2) . . ?
C35 C46 C48 111.6(2) . . ?
C47 C46 H46 107.3 . . ?
C47 C46 C48 111.2(2) . . ?
C48 C46 H46 107.3 . . ?
C46 C47 H47A 109.5 . . ?
C46 C47 H47B 109.5 . . ?
C46 C47 H47C 109.5 . . ?
H47A C47 H47B 109.5 . . ?
H47A C47 H47C 109.5 . . ?
H47B C47 H47C 109.5 . . ?
C46 C48 H48A 109.5 . . ?
C46 C48 H48B 109.5 . . ?
C46 C48 H48C 109.5 . . ?
H48A C48 H48B 109.5 . . ?
H48A C48 H48C 109.5 . . ?
H48B C48 H48C 109.5 . . ?
C19 C30 H30 107.5 . . ?
C31 C30 C19 119.7(5) . . ?
C31 C30 H30 107.5 . . ?
C32 C30 C19 107.0(5) . . ?
C32 C30 H30 107.5 . . ?
C32 C30 C31 107.2(5) . . ?
C30 C31 H31A 109.5 . . ?
C30 C31 H31B 109.5 . . ?
C30 C31 H31C 109.5 . . ?
H31A C31 H31B 109.5 . . ?
H31A C31 H31C 109.5 . . ?
H31B C31 H31C 109.5 . . ?
C30 C32 H32A 109.5 . . ?
C30 C32 H32B 109.5 . . ?
C30 C32 H32C 109.5 . . ?
H32A C32 H32B 109.5 . . ?
H32A C32 H32C 109.5 . . ?
H32B C32 H32C 109.5 . . ?
C19 C30A H30A 109.4 . . ?
C31A C30A C19 104.5(3) . . ?
C31A C30A H30A 109.4 . . ?
C31A C30A C32A 111.9(4) . . ?
C32A C30A C19 112.1(4) . . ?
C32A C30A H30A 109.4 . . ?
C30A C31A H31D 109.5 . . ?
C30A C31A H31E 109.5 . . ?
C30A C31A H31F 109.5 . . ?
H31D C31A H31E 109.5 . . ?
H31D C31A H31F 109.5 . . ?
H31E C31A H31F 109.5 . . ?
C30A C32A H32D 109.5 . . ?
C30A C32A H32E 109.5 . . ?
C30A C32A H32F 109.5 . . ?
H32D C32A H32E 109.5 . . ?
H32D C32A H32F 109.5 . . ?
H32E C32A H32F 109.5 . . ?

loop_
_geom_bond_atom_site_label_1
_geom_bond_atom_site_label_2
_geom_bond_distance
_geom_bond_site_symmetry_2
_geom_bond_publ_flag
Ag1 N1 2.0653(18) . ?
Ag1 N6 2.0693(18) . ?
Ag2 N2 2.0730(19) . ?
Ag2 N3 2.0751(19) . ?
Ag3 N4 2.070(2) . ?
Ag3 N5 2.0714(19) . ?
N1 N2 1.375(3) . ?
N1 C1 1.356(3) . ?
N2 C3 1.340(3) . ?
N3 N4 1.377(3) . ?
N3 C17 1.351(3) . ?
N4 C19 1.350(3) . ?
N5 N6 1.379(2) . ?
N5 C33 1.352(3) . ?
N6 C35 1.340(3) . ?
C1 C2 1.398(3) . ?
C1 C4 1.514(3) . ?
C2 H2 0.9500 . ?
C2 C3 1.392(3) . ?
C3 C14 1.504(3) . ?
C4 C5 1.544(3) . ?
C4 C9 1.545(3) . ?
C4 C10 1.541(3) . ?
C5 H5A 0.9900 . ?
C5 H5B 0.9900 . ?
C5 C6 1.535(3) . ?
C6 H6 1.0000 . ?
C6 C7 1.524(4) . ?
C6 C13 1.527(4) . ?
C7 H7A 0.9900 . ?
C7 H7B 0.9900 . ?
C7 C8 1.537(4) . ?
C8 H8 1.0000 . ?
C8 C9 1.543(3) . ?
C8 C12 1.527(4) . ?
C9 H9A 0.9900 . ?
C9 H9B 0.9900 . ?
C10 H10A 0.9900 . ?
C10 H10B 0.9900 . ?
C10 C11 1.537(3) . ?
C11 H11 1.0000 . ?
C11 C12 1.532(4) . ?
C11 C13 1.537(4) . ?
C12 H12A 0.9900 . ?
C12 H12B 0.9900 . ?
C13 H13A 0.9900 . ?
C13 H13B 0.9900 . ?
C14 H14 1.0000 . ?
C14 C15 1.531(4) . ?
C14 C16 1.515(4) . ?
C15 H15A 0.9800 . ?
C15 H15B 0.9800 . ?
C15 H15C 0.9800 . ?
C16 H16A 0.9800 . ?
C16 H16B 0.9800 . ?
C16 H16C 0.9800 . ?
C17 C18 1.393(3) . ?
C17 C20 1.503(3) . ?
C18 H18 0.9500 . ?
C18 C19 1.382(4) . ?
C19 C30 1.557(5) . ?
C19 C30A 1.523(4) . ?
C20 C21 1.535(3) . ?
C20 C25 1.538(3) . ?
C20 C26 1.547(3) . ?
C21 H21A 0.9900 . ?
C21 H21B 0.9900 . ?
C21 C22 1.539(4) . ?
C22 H22 1.0000 . ?
C22 C23 1.514(5) . ?
C22 C28 1.523(5) . ?
C23 H23A 0.9900 . ?
C23 H23B 0.9900 . ?
C23 C24 1.510(6) . ?
C24 H24 1.0000 . ?
C24 C25 1.537(4) . ?
C24 C29 1.514(5) . ?
C25 H25A 0.9900 . ?
C25 H25B 0.9900 . ?
C26 H26A 0.9900 . ?
C26 H26B 0.9900 . ?
C26 C27 1.527(4) . ?
C27 H27 1.0000 . ?
C27 C28 1.521(4) . ?
C27 C29 1.516(4) . ?
C28 H28A 0.9900 . ?
C28 H28B 0.9900 . ?
C29 H29A 0.9900 . ?
C29 H29B 0.9900 . ?
C33 C34 1.391(3) . ?
C33 C36 1.513(3) . ?
C34 H34 0.9500 . ?
C34 C35 1.398(3) . ?
C35 C46 1.502(3) . ?
C36 C37 1.546(3) . ?
C36 C41 1.547(3) . ?
C36 C42 1.542(3) . ?
C37 H37A 0.9900 . ?
C37 H37B 0.9900 . ?
C37 C38 1.537(3) . ?
C38 H38 1.0000 . ?
C38 C39 1.529(4) . ?
C38 C44 1.532(3) . ?
C39 H39A 0.9900 . ?
C39 H39B 0.9900 . ?
C39 C40 1.520(4) . ?
C40 H40 1.0000 . ?
C40 C41 1.538(3) . ?
C40 C45 1.532(3) . ?
C41 H41A 0.9900 . ?
C41 H41B 0.9900 . ?
C42 H42A 0.9900 . ?
C42 H42B 0.9900 . ?
C42 C43 1.535(3) . ?
C43 H43 1.0000 . ?
C43 C44 1.533(3) . ?
C43 C45 1.533(3) . ?
C44 H44A 0.9900 . ?
C44 H44B 0.9900 . ?
C45 H45A 0.9900 . ?
C45 H45B 0.9900 . ?
C46 H46 1.0000 . ?
C46 C47 1.521(4) . ?
C46 C48 1.522(4) . ?
C47 H47A 0.9800 . ?
C47 H47B 0.9800 . ?
C47 H47C 0.9800 . ?
C48 H48A 0.9800 . ?
C48 H48B 0.9800 . ?
C48 H48C 0.9800 . ?
C30 H30 1.0000 . ?
C30 C31 1.528(5) . ?
C30 C32 1.518(5) . ?
C31 H31A 0.9800 . ?
C31 H31B 0.9800 . ?
C31 H31C 0.9800 . ?
C32 H32A 0.9800 . ?
C32 H32B 0.9800 . ?
C32 H32C 0.9800 . ?
C30A H30A 1.0000 . ?
C30A C31A 1.514(4) . ?
C30A C32A 1.515(4) . ?
C31A H31D 0.9800 . ?
C31A H31E 0.9800 . ?
C31A H31F 0.9800 . ?
C32A H32D 0.9800 . ?
C32A H32E 0.9800 . ?
C32A H32F 0.9800 . ?

loop_
_geom_torsion_atom_site_label_1
_geom_torsion_atom_site_label_2
_geom_torsion_atom_site_label_3
_geom_torsion_atom_site_label_4
_geom_torsion
_geom_torsion_site_symmetry_1
_geom_torsion_site_symmetry_2
_geom_torsion_site_symmetry_3
_geom_torsion_site_symmetry_4
_geom_torsion_publ_flag
Ag1 N1 N2 Ag2 18.9(2) . . . . ?
Ag1 N1 N2 C3 -162.32(15) . . . . ?
Ag1 N1 C1 C2 159.10(17) . . . . ?
Ag1 N1 C1 C4 -22.0(3) . . . . ?
Ag1 N6 C35 C34 -165.95(16) . . . . ?
Ag1 N6 C35 C46 14.1(3) . . . . ?
Ag2 N2 C3 C2 178.41(17) . . . . ?
Ag2 N2 C3 C14 -1.4(3) . . . . ?
Ag2 N3 N4 Ag3 -32.3(2) . . . . ?
Ag2 N3 N4 C19 170.45(18) . . . . ?
Ag2 N3 C17 C18 -168.61(19) . . . . ?
Ag2 N3 C17 C20 12.2(3) . . . . ?
Ag3 N4 C19 C18 -153.1(2) . . . . ?
Ag3 N4 C19 C30 42.8(4) . . . . ?
Ag3 N4 C19 C30A 17.9(5) . . . . ?
Ag3 N5 N6 Ag1 -16.4(2) . . . . ?
Ag3 N5 N6 C35 175.82(14) . . . . ?
Ag3 N5 C33 C34 -175.22(16) . . . . ?
Ag3 N5 C33 C36 4.1(3) . . . . ?
N1 N2 C3 C2 -0.2(3) . . . . ?
N1 N2 C3 C14 180.0(2) . . . . ?
N1 C1 C2 C3 0.1(3) . . . . ?
N1 C1 C4 C5 -169.6(2) . . . . ?
N1 C1 C4 C9 71.2(3) . . . . ?
N1 C1 C4 C10 -49.8(3) . . . . ?
N2 N1 C1 C2 -0.2(3) . . . . ?
N2 N1 C1 C4 178.74(19) . . . . ?
N2 C3 C14 C15 -126.3(3) . . . . ?
N2 C3 C14 C16 109.7(3) . . . . ?
N3 N4 C19 C18 0.4(3) . . . . ?
N3 N4 C19 C30 -163.6(3) . . . . ?
N3 N4 C19 C30A 171.4(3) . . . . ?
N3 C17 C18 C19 0.3(3) . . . . ?
N3 C17 C20 C21 -69.0(3) . . . . ?
N3 C17 C20 C25 51.1(3) . . . . ?
N3 C17 C20 C26 170.6(2) . . . . ?
N4 N3 C17 C18 -0.1(3) . . . . ?
N4 N3 C17 C20 -179.3(2) . . . . ?
N4 C19 C30 C31 93.4(6) . . . . ?
N4 C19 C30 C32 -144.6(5) . . . . ?
N4 C19 C30A C31A 59.6(5) . . . . ?
N4 C19 C30A C32A -179.0(4) . . . . ?
N5 N6 C35 C34 0.4(3) . . . . ?
N5 N6 C35 C46 -179.6(2) . . . . ?
N5 C33 C34 C35 0.4(3) . . . . ?
N5 C33 C36 C37 60.9(3) . . . . ?
N5 C33 C36 C41 -59.1(3) . . . . ?
N5 C33 C36 C42 -179.05(19) . . . . ?
N6 N5 C33 C34 -0.1(2) . . . . ?
N6 N5 C33 C36 179.20(18) . . . . ?
N6 C35 C46 C47 -107.1(3) . . . . ?
N6 C35 C46 C48 127.6(2) . . . . ?
C1 N1 N2 Ag2 -178.52(14) . . . . ?
C1 N1 N2 C3 0.3(2) . . . . ?
C1 C2 C3 N2 0.1(3) . . . . ?
C1 C2 C3 C14 179.9(3) . . . . ?
C1 C4 C5 C6 179.0(2) . . . . ?
C1 C4 C9 C8 179.81(19) . . . . ?
C1 C4 C10 C11 -178.39(19) . . . . ?
C2 C1 C4 C5 9.1(3) . . . . ?
C2 C1 C4 C9 -110.1(3) . . . . ?
C2 C1 C4 C10 128.9(3) . . . . ?
C2 C3 C14 C15 53.9(4) . . . . ?
C2 C3 C14 C16 -70.1(4) . . . . ?
C4 C1 C2 C3 -178.8(2) . . . . ?
C4 C5 C6 C7 61.0(3) . . . . ?
C4 C5 C6 C13 -60.2(3) . . . . ?
C4 C10 C11 C12 -59.7(3) . . . . ?
C4 C10 C11 C13 59.5(3) . . . . ?
C5 C4 C9 C8 59.6(2) . . . . ?
C5 C4 C10 C11 -58.1(3) . . . . ?
C5 C6 C7 C8 -60.8(3) . . . . ?
C5 C6 C13 C11 60.8(3) . . . . ?
C6 C7 C8 C9 60.4(3) . . . . ?
C6 C7 C8 C12 -60.0(3) . . . . ?
C7 C6 C13 C11 -60.1(3) . . . . ?
C7 C8 C9 C4 -60.8(3) . . . . ?
C7 C8 C12 C11 60.4(3) . . . . ?
C9 C4 C5 C6 -59.3(3) . . . . ?
C9 C4 C10 C11 58.7(2) . . . . ?
C9 C8 C12 C11 -59.3(3) . . . . ?
C10 C4 C5 C6 57.9(3) . . . . ?
C10 C4 C9 C8 -57.8(2) . . . . ?
C10 C11 C12 C8 59.2(3) . . . . ?
C10 C11 C13 C6 -60.0(3) . . . . ?
C12 C8 C9 C4 59.0(3) . . . . ?
C12 C11 C13 C6 59.3(3) . . . . ?
C13 C6 C7 C8 60.2(3) . . . . ?
C13 C11 C12 C8 -60.0(3) . . . . ?
C17 N3 N4 Ag3 157.08(16) . . . . ?
C17 N3 N4 C19 -0.2(3) . . . . ?
C17 C18 C19 N4 -0.5(3) . . . . ?
C17 C18 C19 C30 158.7(4) . . . . ?
C17 C18 C19 C30A -171.5(3) . . . . ?
C17 C20 C21 C22 -178.8(2) . . . . ?
C17 C20 C25 C24 179.2(3) . . . . ?
C17 C20 C26 C27 -179.8(2) . . . . ?
C18 C17 C20 C21 111.9(3) . . . . ?
C18 C17 C20 C25 -128.0(3) . . . . ?
C18 C17 C20 C26 -8.5(4) . . . . ?
C18 C19 C30 C31 -65.2(8) . . . . ?
C18 C19 C30 C32 56.8(8) . . . . ?
C18 C19 C30A C31A -130.8(4) . . . . ?
C18 C19 C30A C32A -9.4(6) . . . . ?
C20 C17 C18 C19 179.5(2) . . . . ?
C20 C21 C22 C23 -60.1(3) . . . . ?
C20 C21 C22 C28 59.6(3) . . . . ?
C20 C26 C27 C28 -60.7(3) . . . . ?
C20 C26 C27 C29 60.2(3) . . . . ?
C21 C20 C25 C24 -58.6(3) . . . . ?
C21 C20 C26 C27 58.1(3) . . . . ?
C21 C22 C23 C24 59.4(3) . . . . ?
C21 C22 C28 C27 -61.2(3) . . . . ?
C22 C23 C24 C25 -59.3(3) . . . . ?
C22 C23 C24 C29 61.0(3) . . . . ?
C23 C22 C28 C27 58.7(3) . . . . ?
C23 C24 C25 C20 59.6(3) . . . . ?
C23 C24 C29 C27 -60.0(4) . . . . ?
C25 C20 C21 C22 59.0(3) . . . . ?
C25 C20 C26 C27 -58.1(3) . . . . ?
C25 C24 C29 C27 60.4(4) . . . . ?
C26 C20 C21 C22 -57.2(3) . . . . ?
C26 C20 C25 C24 58.0(3) . . . . ?
C26 C27 C28 C22 61.6(3) . . . . ?
C26 C27 C29 C24 -60.4(4) . . . . ?
C28 C22 C23 C24 -60.4(3) . . . . ?
C28 C27 C29 C24 59.5(3) . . . . ?
C29 C24 C25 C20 -60.4(3) . . . . ?
C29 C27 C28 C22 -58.9(3) . . . . ?
C33 N5 N6 Ag1 167.61(14) . . . . ?
C33 N5 N6 C35 -0.1(2) . . . . ?
C33 C34 C35 N6 -0.5(3) . . . . ?
C33 C34 C35 C46 179.5(2) . . . . ?
C33 C36 C37 C38 179.90(18) . . . . ?
C33 C36 C41 C40 -178.93(19) . . . . ?
C33 C36 C42 C43 179.50(18) . . . . ?
C34 C33 C36 C37 -119.9(3) . . . . ?
C34 C33 C36 C41 120.1(3) . . . . ?
C34 C33 C36 C42 0.2(3) . . . . ?
C34 C35 C46 C47 73.0(3) . . . . ?
C34 C35 C46 C48 -52.4(4) . . . . ?
C36 C33 C34 C35 -178.9(2) . . . . ?
C36 C37 C38 C39 59.4(2) . . . . ?
C36 C37 C38 C44 -60.4(2) . . . . ?
C36 C42 C43 C44 59.9(2) . . . . ?
C36 C42 C43 C45 -60.1(2) . . . . ?
C37 C36 C41 C40 59.1(2) . . . . ?
C37 C36 C42 C43 -58.6(2) . . . . ?
C37 C38 C39 C40 -59.5(2) . . . . ?
C37 C38 C44 C43 60.1(3) . . . . ?
C38 C39 C40 C41 59.6(3) . . . . ?
C38 C39 C40 C45 -59.6(2) . . . . ?
C39 C38 C44 C43 -59.8(2) . . . . ?
C39 C40 C41 C36 -59.9(3) . . . . ?
C39 C40 C45 C43 58.9(3) . . . . ?
C41 C36 C37 C38 -58.8(2) . . . . ?
C41 C36 C42 C43 58.7(2) . . . . ?
C41 C40 C45 C43 -60.5(3) . . . . ?
C42 C36 C37 C38 58.8(2) . . . . ?
C42 C36 C41 C40 -58.3(3) . . . . ?
C42 C43 C44 C38 -59.9(3) . . . . ?
C42 C43 C45 C40 60.8(3) . . . . ?
C44 C38 C39 C40 60.4(2) . . . . ?
C44 C43 C45 C40 -59.4(2) . . . . ?
C45 C40 C41 C36 59.4(3) . . . . ?
C45 C43 C44 C38 59.6(2) . . . . ?
